data_7224946
loop_
_publ_author_name
'Wang, Jian-Rong'
'Wang, Xiaojuan'
'Yang, Yong'
'Chen, Xiaoyan'
'Mei, Xuefeng'

_publ_section_title
;
 Solid-state characterization of 17\b-estradiol co-crystals presenting
 improved dissolution and bioavailability
;
_journal_issue 19
_journal_name_full CrystEngComm
_journal_page_first 3498
_journal_paper_doi 10.1039/C6CE00433D
_journal_volume 18
_journal_year 2016
_chemical_absolute_configuration unk
_chemical_formula_moiety 'C18 H24 O2, C6 H6 N2 O'
_chemical_formula_sum 'C24 H30 N2 O3'
_chemical_formula_weight 394.50
_chemical_name_systematic Estradiol
_space_group_crystal_system triclinic
_space_group_IT_number 1
_space_group_name_Hall 'P 1'
_space_group_name_H-M_alt 'P 1'
_symmetry_space_group_name_Hall 'P 1'
_symmetry_space_group_name_H-M 'P 1'
_atom_sites_solution_hydrogens mixed
_audit_creation_date 2016-01-12
_audit_creation_method
;
Olex2 1.2-beta
(compiled 2015.11.10 svn.r3248 for OlexSys, GUI svn.r5133)
;
_audit_update_record
;
2016-01-13 deposited with the CCDC.
2016-04-18 downloaded from the CCDC.
;
_cell_angle_alpha 74.3000(10)
_cell_angle_beta 79.9070(10)
_cell_angle_gamma 68.4550(10)
_cell_formula_units_Z 2
_cell_length_a 7.43370(10)
_cell_length_b 9.26770(10)
_cell_length_c 17.0070(3)
_cell_measurement_reflns_used 8466
_cell_measurement_temperature 296(2)
_cell_measurement_theta_max 27.49
_cell_measurement_theta_min 2.42
_cell_volume 1045.37(3)
_computing_cell_refinement 'SAINT v7.68A (Bruker, 2009)'
_computing_data_reduction 'SAINT v7.68A (Bruker, 2009)'
_computing_molecular_graphics 'Olex2 (Dolomanov et al., 2009)'
_computing_publication_material 'Olex2 (Dolomanov et al., 2009)'
_computing_structure_refinement 'ShelXL (Sheldrick, 2015)'
_computing_structure_solution 'SHELXS-97 (Sheldrick, 2008)'
_diffrn_ambient_temperature 296.15
_diffrn_measured_fraction_theta_full 1.000
_diffrn_measured_fraction_theta_max 0.997
_diffrn_measurement_device_type 'Bruker APEX-II CCD'
_diffrn_measurement_method '\f and \w scans'
_diffrn_radiation_monochromator graphite
_diffrn_radiation_type MoK\a
_diffrn_radiation_wavelength 0.71073
_diffrn_reflns_av_R_equivalents 0.0198
_diffrn_reflns_av_unetI/netI 0.0235
_diffrn_reflns_Laue_measured_fraction_full 1.000
_diffrn_reflns_Laue_measured_fraction_max 0.997
_diffrn_reflns_limit_h_max 9
_diffrn_reflns_limit_h_min -9
_diffrn_reflns_limit_k_max 12
_diffrn_reflns_limit_k_min -11
_diffrn_reflns_limit_l_max 22
_diffrn_reflns_limit_l_min -22
_diffrn_reflns_number 18112
_diffrn_reflns_point_group_measured_fraction_full 0.916
_diffrn_reflns_point_group_measured_fraction_max 0.895
_diffrn_reflns_theta_full 25.242
_diffrn_reflns_theta_max 27.559
_diffrn_reflns_theta_min 1.248
_diffrn_standards_number 0
_exptl_absorpt_coefficient_mu 0.083
_exptl_absorpt_correction_T_max 0.7456
_exptl_absorpt_correction_T_min 0.6783
_exptl_absorpt_correction_type multi-scan
_exptl_absorpt_process_details
;
SADABS-2008/1 (Bruker,2008) was used for absorption correction.
wR2(int) was 0.0441 before and 0.0345 after correction.
The Ratio of minimum to maximum transmission is 0.9097.
The \l/2 correction factor is 0.0015.
;
_exptl_crystal_colour colourless
_exptl_crystal_colour_primary colourless
_exptl_crystal_density_diffrn 1.253
_exptl_crystal_density_method 'not measured'
_exptl_crystal_description block
_exptl_crystal_F_000 424
_exptl_crystal_size_max 0.28
_exptl_crystal_size_mid 0.12
_exptl_crystal_size_min 0.10
_refine_diff_density_max 0.226
_refine_diff_density_min -0.146
_refine_diff_density_rms 0.030
_refine_ls_abs_structure_details
;
 Flack x determined using 3124 quotients [(I+)-(I-)]/[(I+)+(I-)]
 (Parsons, Flack and Wagner, Acta Cryst. B69 (2013) 249-259).
;
_refine_ls_abs_structure_Flack 0.3(3)
_refine_ls_extinction_coef 0.015(3)
_refine_ls_extinction_expression Fc^*^=kFc[1+0.001xFc^2^\l^3^/sin(2\q)]^-1/4^
_refine_ls_extinction_method 'SHELXL-2014/7 (Sheldrick 2014'
_refine_ls_goodness_of_fit_ref 1.041
_refine_ls_hydrogen_treatment mixed
_refine_ls_matrix_type full
_refine_ls_number_parameters 550
_refine_ls_number_reflns 8632
_refine_ls_number_restraints 3
_refine_ls_restrained_S_all 1.041
_refine_ls_R_factor_all 0.0419
_refine_ls_R_factor_gt 0.0364
_refine_ls_shift/su_max 0.000
_refine_ls_shift/su_mean 0.000
_refine_ls_structure_factor_coef Fsqd
_refine_ls_weighting_details 'w=1/[\s^2^(Fo^2^)+(0.0602P)^2^+0.0682P] where P=(Fo^2^+2Fc^2^)/3'
_refine_ls_weighting_scheme calc
_refine_ls_wR_factor_gt 0.0966
_refine_ls_wR_factor_ref 0.1011
_reflns_Friedel_coverage 0.795
_reflns_Friedel_fraction_full 0.832
_reflns_Friedel_fraction_max 0.793
_reflns_number_gt 7701
_reflns_number_total 8632
_reflns_threshold_expression 'I > 2\s(I)'
_cod_data_source_file c6ce00433d2.cif
_cod_data_source_block 1056530
_cod_depositor_comments
;
Adding full bibliography for 7224946--7224947.cif.

2017-03-08
Z value and formula fixed to values more according to usual
chemical conventions.                 miguel
;
_cod_original_formula_sum 'C48 H60 N4 O6'
_cod_original_formula_weight 789.00
_cod_original_formula_moiety '2(C18 H24 O2), 2(C6 H6 N2 O)'
_cod_original_formula_units_Z 1
_cod_database_code 7224946
_shelx_space_group_comment
;
The symmetry employed for this shelxl refinement is uniquely defined
by the following loop, which should always be used as a source of
symmetry information in preference to the above space-group names.
They are only intended as comments.
;
_olex2_refinement_description
;
1. Fixed Uiso
 At 1.2 times of:
  All C(H) groups, All C(H,H) groups
 At 1.5 times of:
  All C(H,H,H) groups, All O(H) groups
2.a Ternary CH refined with riding coordinates:
 C8(H8), C9(H9), C14(H14), C17(H17), C8'(H8'), C9'(H9'), C14'(H14'), C17'(H17')
2.b Secondary CH2 refined with riding coordinates:
 C6(H6A,H6B), C7(H7A,H7B), C11(H11A,H11B), C12(H12A,H12B), C15(H15A,H15B),
 C16(H16A,H16B), C6'(H6'A,H6'B), C7'(H7'A,H7'B), C11'(H11C,H11D), C12'(H12C,
 H12D), C15'(H15C,H15D), C16'(H16C,H16D)
2.c Aromatic/amide H refined with riding coordinates:
 C1(H1A), C2(H2A), C4(H4), C26(H26), C27(H27), C28(H28), C29(H29), C20(H20),
 C21(H21), C22(H22), C23(H23), C1'(H1'A), C2'(H2'A), C4'(H4')
2.d Idealised Me refined as rotating group:
 C18(H18A,H18B,H18C), C18'(H18D,H18E,H18F)
2.e Idealised tetrahedral OH refined as rotating group:
 O2(H2), O1'(H1')
;
_shelx_shelxl_version_number 2014/7
_olex2_submission_special_instructions 'No special instructions were received'

loop_
_space_group_symop_operation_xyz
'x, y, z'

loop_
_atom_site_label
_atom_site_type_symbol
_atom_site_fract_x
_atom_site_fract_y
_atom_site_fract_z
_atom_site_U_iso_or_equiv
_atom_site_adp_type
_atom_site_occupancy
_atom_site_site_symmetry_order
_atom_site_calc_flag
_atom_site_refinement_flags_posn
O1 O -0.2032(3) 0.1603(2) 1.28291(11) 0.0527(5) Uani 1 1 d .
H1 H -0.093(6) 0.114(5) 1.303(2) 0.079 Uiso 1 1 d R
O2 O 0.0166(3) 0.4781(3) 0.61465(11) 0.0592(5) Uani 1 1 d .
H2 H 0.0726 0.4634 0.5700 0.089 Uiso 1 1 calc GR
C1 C -0.2696(3) 0.2275(3) 1.06790(15) 0.0461(6) Uani 1 1 d .
H1A H -0.3710 0.2513 1.0361 0.055 Uiso 1 1 calc R
C2 C -0.3093(3) 0.2122(3) 1.15139(16) 0.0483(6) Uani 1 1 d .
H2A H -0.4354 0.2253 1.1750 0.058 Uiso 1 1 calc R
C3 C -0.1614(3) 0.1772(3) 1.20013(14) 0.0393(5) Uani 1 1 d .
C4 C 0.0244(3) 0.1601(3) 1.16304(13) 0.0351(4) Uani 1 1 d .
H4 H 0.1242 0.1388 1.1952 0.042 Uiso 1 1 calc R
C5 C 0.0652(3) 0.1741(2) 1.07906(13) 0.0323(4) Uani 1 1 d .
C6 C 0.2731(3) 0.1515(3) 1.04434(14) 0.0431(5) Uani 1 1 d .
H6A H 0.3580 0.0571 1.0779 0.052 Uiso 1 1 calc R
H6B H 0.3054 0.2420 1.0476 0.052 Uiso 1 1 calc R
C7 C 0.3117(3) 0.1347(3) 0.95618(14) 0.0414(5) Uani 1 1 d .
H7A H 0.3219 0.0282 0.9544 0.050 Uiso 1 1 calc R
H7B H 0.4339 0.1502 0.9330 0.050 Uiso 1 1 calc R
C8 C 0.1483(3) 0.2569(3) 0.90550(13) 0.0314(4) Uani 1 1 d .
H8 H 0.1291 0.3630 0.9129 0.038 Uiso 1 1 calc R
C9 C -0.0394(3) 0.2175(2) 0.93730(12) 0.0322(4) Uani 1 1 d .
H9 H -0.0138 0.1103 0.9299 0.039 Uiso 1 1 calc R
C10 C -0.0833(3) 0.2089(2) 1.02904(13) 0.0334(4) Uani 1 1 d .
C11 C -0.2079(3) 0.3293(3) 0.88558(14) 0.0416(5) Uani 1 1 d .
H11A H -0.3188 0.2934 0.9035 0.050 Uiso 1 1 calc R
H11B H -0.2449 0.4355 0.8949 0.050 Uiso 1 1 calc R
C12 C -0.1575(3) 0.3367(3) 0.79366(13) 0.0398(5) Uani 1 1 d .
H12A H -0.1380 0.2342 0.7829 0.048 Uiso 1 1 calc R
H12B H -0.2648 0.4154 0.7638 0.048 Uiso 1 1 calc R
C13 C 0.0259(3) 0.3803(3) 0.76348(13) 0.0342(4) Uani 1 1 d .
C14 C 0.1903(3) 0.2579(3) 0.81499(13) 0.0360(4) Uani 1 1 d .
H14 H 0.2007 0.1525 0.8094 0.043 Uiso 1 1 calc R
C15 C 0.3738(3) 0.2908(4) 0.76972(16) 0.0553(7) Uani 1 1 d .
H15A H 0.4869 0.1949 0.7779 0.066 Uiso 1 1 calc R
H15B H 0.3963 0.3724 0.7883 0.066 Uiso 1 1 calc R
C16 C 0.3289(4) 0.3479(5) 0.67911(17) 0.0704(9) Uani 1 1 d .
H16A H 0.4183 0.2743 0.6472 0.084 Uiso 1 1 calc R
H16B H 0.3401 0.4524 0.6562 0.084 Uiso 1 1 calc R
C17 C 0.1186(3) 0.3542(3) 0.67845(14) 0.0456(5) Uani 1 1 d .
H17 H 0.1199 0.2513 0.6728 0.055 Uiso 1 1 calc R
C18 C -0.0110(4) 0.5512(3) 0.76727(16) 0.0495(6) Uani 1 1 d .
H18A H -0.0608 0.5651 0.8218 0.074 Uiso 1 1 calc GR
H18B H -0.1039 0.6227 0.7293 0.074 Uiso 1 1 calc GR
H18C H 0.1083 0.5736 0.7531 0.074 Uiso 1 1 calc GR
O5 O 0.8013(3) 0.6673(3) 0.44401(13) 0.0648(6) Uani 1 1 d .
N1 N 0.1303(3) 0.9852(3) 0.36246(15) 0.0557(5) Uani 1 1 d .
N2 N 0.6290(4) 0.6555(3) 0.56581(15) 0.0619(7) Uani 1 1 d .
C25 C 0.4618(3) 0.8012(3) 0.44423(14) 0.0425(5) Uani 1 1 d .
C26 C 0.4545(4) 0.9422(3) 0.38797(17) 0.0536(6) Uani 1 1 d .
H26 H 0.5610 0.9767 0.3757 0.064 Uiso 1 1 calc R
C27 C 0.2851(5) 1.0304(4) 0.35050(19) 0.0614(7) Uani 1 1 d .
H27 H 0.2789 1.1274 0.3147 0.074 Uiso 1 1 calc R
C28 C 0.1413(4) 0.8469(4) 0.41502(18) 0.0571(7) Uani 1 1 d .
H28 H 0.0362 0.8113 0.4230 0.069 Uiso 1 1 calc R
C29 C 0.3013(4) 0.7540(4) 0.45824(18) 0.0535(6) Uani 1 1 d .
H29 H 0.3008 0.6607 0.4963 0.064 Uiso 1 1 calc R
C30 C 0.6463(3) 0.7017(3) 0.48507(15) 0.0444(5) Uani 1 1 d .
H2B H 0.512(6) 0.690(5) 0.595(2) 0.076(10) Uiso 1 1 d .
H2C H 0.742(5) 0.596(4) 0.5938(19) 0.056(8) Uiso 1 1 d .
O6 O 0.2752(3) 0.3380(3) 0.49273(13) 0.0707(6) Uani 1 1 d .
N3 N 0.9514(3) 0.0488(3) 0.56741(14) 0.0561(6) Uani 1 1 d .
N4 N 0.4334(4) 0.3507(3) 0.36812(14) 0.0516(5) Uani 1 1 d .
C19 C 0.6150(3) 0.2127(3) 0.48629(14) 0.0401(5) Uani 1 1 d .
C20 C 0.6349(4) 0.0708(3) 0.54400(16) 0.0525(6) Uani 1 1 d .
H20 H 0.5345 0.0290 0.5574 0.063 Uiso 1 1 calc R
C21 C 0.8047(5) -0.0065(4) 0.58078(19) 0.0618(7) Uani 1 1 d .
H21 H 0.8184 -0.1039 0.6175 0.074 Uiso 1 1 calc R
C22 C 0.9319(4) 0.1842(4) 0.51226(17) 0.0555(7) Uani 1 1 d .
H22 H 1.0333 0.2247 0.5017 0.067 Uiso 1 1 calc R
C23 C 0.7690(4) 0.2689(3) 0.46937(16) 0.0486(6) Uani 1 1 d .
H23 H 0.7634 0.3619 0.4299 0.058 Uiso 1 1 calc R
C24 C 0.4255(3) 0.3061(3) 0.44874(15) 0.0421(5) Uani 1 1 d .
H4A H 0.325(5) 0.398(4) 0.348(2) 0.059(9) Uiso 1 1 d .
H4B H 0.540(5) 0.310(4) 0.3368(19) 0.055(8) Uiso 1 1 d .
O1' O 0.2817(2) 0.8995(2) -0.34843(11) 0.0537(5) Uani 1 1 d .
H1' H 0.1807 0.9439 -0.3713 0.081 Uiso 1 1 calc GR
O2' O 0.0358(3) 0.5012(3) 0.32290(11) 0.0584(5) Uani 1 1 d .
H2' H -0.040(6) 0.560(5) 0.353(3) 0.088 Uiso 1 1 d R
C1' C 0.3515(3) 0.7155(3) -0.13382(16) 0.0506(6) Uani 1 1 d .
H1'A H 0.4550 0.6569 -0.1017 0.061 Uiso 1 1 calc R
C2' C 0.3905(4) 0.7696(4) -0.21642(17) 0.0518(6) Uani 1 1 d .
H2'A H 0.5182 0.7475 -0.2392 0.062 Uiso 1 1 calc R
C3' C 0.2386(3) 0.8573(3) -0.26558(14) 0.0403(5) Uani 1 1 d .
C4' C 0.0508(3) 0.8944(3) -0.22930(13) 0.0359(4) Uani 1 1 d .
H4' H -0.0513 0.9585 -0.2614 0.043 Uiso 1 1 calc R
C5' C 0.0105(3) 0.8385(2) -0.14601(13) 0.0329(4) Uani 1 1 d .
C6' C -0.1994(3) 0.8803(3) -0.11131(14) 0.0391(5) Uani 1 1 d .
H6'A H -0.2458 0.9891 -0.1047 0.047 Uiso 1 1 calc R
H6'B H -0.2764 0.8750 -0.1503 0.047 Uiso 1 1 calc R
C7' C -0.2307(3) 0.7721(3) -0.02971(14) 0.0409(5) Uani 1 1 d .
H7'A H -0.2173 0.6691 -0.0381 0.049 Uiso 1 1 calc R
H7'B H -0.3612 0.8174 -0.0055 0.049 Uiso 1 1 calc R
C8' C -0.0835(3) 0.7508(2) 0.02863(13) 0.0327(4) Uani 1 1 d .
H8' H -0.0910 0.8560 0.0333 0.039 Uiso 1 1 calc R
C9' C 0.1220(3) 0.6657(3) -0.00709(13) 0.0360(4) Uani 1 1 d .
H9' H 0.1236 0.5599 -0.0080 0.043 Uiso 1 1 calc R
C10' C 0.1625(3) 0.7449(3) -0.09599(13) 0.0357(5) Uani 1 1 d .
C11' C 0.2765(3) 0.6361(4) 0.05024(15) 0.0513(6) Uani 1 1 d .
H11C H 0.4025 0.5755 0.0279 0.062 Uiso 1 1 calc R
H11D H 0.2823 0.7375 0.0530 0.062 Uiso 1 1 calc R
C12' C 0.2325(3) 0.5452(3) 0.13688(14) 0.0463(5) Uani 1 1 d .
H12C H 0.2428 0.4388 0.1351 0.056 Uiso 1 1 calc R
H12D H 0.3280 0.5356 0.1719 0.056 Uiso 1 1 calc R
C13' C 0.0303(3) 0.6287(2) 0.17328(13) 0.0347(4) Uani 1 1 d .
C14' C -0.1177(3) 0.6528(3) 0.11369(13) 0.0364(4) Uani 1 1 d .
H14' H -0.1001 0.5468 0.1067 0.044 Uiso 1 1 calc R
C15' C -0.3138(4) 0.7068(4) 0.16335(17) 0.0586(7) Uani 1 1 d .
H15C H -0.4114 0.6808 0.1443 0.070 Uiso 1 1 calc R
H15D H -0.3585 0.8205 0.1599 0.070 Uiso 1 1 calc R
C16' C -0.2688(4) 0.6114(5) 0.25170(18) 0.0681(9) Uani 1 1 d .
H16C H -0.3102 0.6823 0.2892 0.082 Uiso 1 1 calc R
H16D H -0.3353 0.5341 0.2698 0.082 Uiso 1 1 calc R
C17' C -0.0480(4) 0.5274(3) 0.24879(14) 0.0453(5) Uani 1 1 d .
H17' H -0.0206 0.4230 0.2372 0.054 Uiso 1 1 calc R
C18' C 0.0218(4) 0.7824(3) 0.19242(17) 0.0552(6) Uani 1 1 d .
H18D H -0.1050 0.8317 0.2171 0.083 Uiso 1 1 calc GR
H18E H 0.0477 0.8534 0.1426 0.083 Uiso 1 1 calc GR
H18F H 0.1173 0.7590 0.2296 0.083 Uiso 1 1 calc GR

loop_
_atom_site_aniso_label
_atom_site_aniso_U_11
_atom_site_aniso_U_22
_atom_site_aniso_U_33
_atom_site_aniso_U_23
_atom_site_aniso_U_13
_atom_site_aniso_U_12
O1 0.0381(9) 0.0692(12) 0.0353(9) -0.0106(8) 0.0013(7) -0.0034(8)
O2 0.0508(11) 0.0773(13) 0.0347(9) -0.0040(8) -0.0094(8) -0.0083(9)
C1 0.0261(10) 0.0631(15) 0.0436(13) -0.0054(11) -0.0051(9) -0.0126(10)
C2 0.0260(11) 0.0608(15) 0.0479(14) -0.0062(11) -0.0006(9) -0.0086(10)
C3 0.0344(10) 0.0367(11) 0.0380(12) -0.0076(9) 0.0000(9) -0.0039(8)
C4 0.0303(10) 0.0371(10) 0.0362(11) -0.0072(8) -0.0065(8) -0.0086(8)
C5 0.0262(9) 0.0318(10) 0.0375(11) -0.0063(8) -0.0041(8) -0.0086(8)
C6 0.0227(10) 0.0646(15) 0.0381(12) -0.0102(10) -0.0055(8) -0.0100(9)
C7 0.0224(9) 0.0542(13) 0.0401(12) -0.0115(10) -0.0038(8) -0.0032(9)
C8 0.0221(8) 0.0367(10) 0.0342(10) -0.0093(8) -0.0040(7) -0.0066(7)
C9 0.0263(9) 0.0355(10) 0.0364(10) -0.0074(8) -0.0053(8) -0.0115(8)
C10 0.0260(9) 0.0357(11) 0.0377(11) -0.0066(8) -0.0047(8) -0.0098(8)
C11 0.0241(10) 0.0557(14) 0.0421(12) -0.0041(10) -0.0084(9) -0.0128(9)
C12 0.0319(10) 0.0474(12) 0.0412(12) -0.0051(9) -0.0123(8) -0.0141(9)
C13 0.0313(10) 0.0356(10) 0.0337(11) -0.0069(8) -0.0051(8) -0.0085(8)
C14 0.0267(9) 0.0430(12) 0.0354(11) -0.0113(9) -0.0038(8) -0.0060(8)
C15 0.0299(11) 0.091(2) 0.0356(13) -0.0106(12) 0.0009(9) -0.0139(12)
C16 0.0409(14) 0.120(3) 0.0385(14) -0.0119(15) -0.0001(11) -0.0198(15)
C17 0.0396(12) 0.0551(14) 0.0352(11) -0.0099(10) -0.0068(9) -0.0067(10)
C18 0.0589(14) 0.0388(12) 0.0496(14) -0.0064(10) -0.0069(11) -0.0166(10)
O5 0.0421(10) 0.0891(15) 0.0553(12) -0.0247(10) 0.0008(9) -0.0092(10)
N1 0.0487(12) 0.0663(14) 0.0493(13) -0.0113(10) -0.0131(10) -0.0133(10)
N2 0.0462(14) 0.0764(17) 0.0448(13) 0.0008(11) -0.0079(11) -0.0080(12)
C25 0.0409(12) 0.0492(13) 0.0365(12) -0.0108(10) -0.0032(10) -0.0133(10)
C26 0.0529(15) 0.0578(15) 0.0527(15) -0.0012(12) -0.0142(12) -0.0252(12)
C27 0.0689(19) 0.0573(17) 0.0565(17) 0.0047(13) -0.0239(14) -0.0237(14)
C28 0.0448(14) 0.0758(19) 0.0554(16) -0.0115(14) -0.0070(11) -0.0267(13)
C29 0.0507(14) 0.0572(15) 0.0515(15) -0.0025(12) -0.0053(11) -0.0236(12)
C30 0.0406(12) 0.0491(13) 0.0432(13) -0.0111(10) -0.0058(10) -0.0134(10)
O6 0.0395(10) 0.1193(19) 0.0467(11) -0.0267(12) 0.0037(8) -0.0170(11)
N3 0.0472(12) 0.0739(16) 0.0439(12) -0.0098(11) -0.0114(10) -0.0157(11)
N4 0.0394(12) 0.0632(14) 0.0401(12) -0.0058(10) -0.0042(10) -0.0074(10)
C19 0.0392(12) 0.0503(13) 0.0319(11) -0.0097(9) -0.0003(9) -0.0173(10)
C20 0.0542(15) 0.0580(16) 0.0481(15) 0.0007(12) -0.0089(12) -0.0289(12)
C21 0.0703(19) 0.0605(17) 0.0499(16) 0.0056(12) -0.0179(14) -0.0238(15)
C22 0.0435(13) 0.0792(19) 0.0494(15) -0.0148(14) -0.0018(11) -0.0278(13)
C23 0.0441(13) 0.0566(14) 0.0450(13) -0.0024(11) -0.0036(10) -0.0234(11)
C24 0.0372(12) 0.0502(13) 0.0401(12) -0.0125(10) -0.0003(10) -0.0156(10)
O1' 0.0381(9) 0.0722(13) 0.0379(9) -0.0056(8) 0.0021(7) -0.0110(9)
O2' 0.0527(11) 0.0716(13) 0.0349(9) -0.0056(8) -0.0134(8) -0.0028(9)
C1' 0.0265(10) 0.0670(16) 0.0450(13) -0.0104(11) -0.0082(9) 0.0001(10)
C2' 0.0285(11) 0.0709(17) 0.0461(14) -0.0152(12) 0.0024(10) -0.0065(10)
C3' 0.0358(11) 0.0461(12) 0.0372(12) -0.0107(9) -0.0010(9) -0.0119(9)
C4' 0.0324(10) 0.0345(10) 0.0380(11) -0.0083(8) -0.0074(8) -0.0062(8)
C5' 0.0265(9) 0.0337(10) 0.0378(11) -0.0109(8) -0.0053(8) -0.0063(8)
C6' 0.0260(10) 0.0470(12) 0.0374(12) -0.0053(9) -0.0089(8) -0.0046(9)
C7' 0.0286(10) 0.0523(13) 0.0396(11) -0.0059(9) -0.0072(8) -0.0122(9)
C8' 0.0282(9) 0.0323(10) 0.0356(11) -0.0066(8) -0.0063(8) -0.0071(8)
C9' 0.0295(9) 0.0369(11) 0.0360(11) -0.0070(9) -0.0074(8) -0.0036(8)
C10' 0.0282(10) 0.0396(11) 0.0357(11) -0.0109(9) -0.0043(8) -0.0050(8)
C11' 0.0274(11) 0.0761(18) 0.0401(13) -0.0055(12) -0.0077(9) -0.0089(11)
C12' 0.0353(11) 0.0527(14) 0.0405(12) -0.0056(10) -0.0122(9) -0.0025(9)
C13' 0.0352(11) 0.0322(10) 0.0350(11) -0.0049(8) -0.0090(8) -0.0086(8)
C14' 0.0343(10) 0.0378(11) 0.0367(11) -0.0043(9) -0.0078(8) -0.0124(8)
C15' 0.0373(13) 0.084(2) 0.0419(14) 0.0027(13) -0.0059(10) -0.0172(13)
C16' 0.0465(14) 0.103(2) 0.0428(15) 0.0079(14) -0.0062(12) -0.0275(15)
C17' 0.0500(13) 0.0461(13) 0.0358(11) -0.0011(9) -0.0104(9) -0.0142(10)
C18' 0.0751(18) 0.0442(13) 0.0520(14) -0.0133(11) -0.0148(13) -0.0205(12)

loop_
_atom_type_symbol
_atom_type_description
_atom_type_scat_dispersion_real
_atom_type_scat_dispersion_imag
_atom_type_scat_source
C C 0.0033 0.0016 'International Tables Vol C Tables 4.2.6.8 and 6.1.1.4'
H H 0.0000 0.0000 'International Tables Vol C Tables 4.2.6.8 and 6.1.1.4'
N N 0.0061 0.0033 'International Tables Vol C Tables 4.2.6.8 and 6.1.1.4'
O O 0.0106 0.0060 'International Tables Vol C Tables 4.2.6.8 and 6.1.1.4'

loop_
_geom_angle_atom_site_label_1
_geom_angle_atom_site_label_2
_geom_angle_atom_site_label_3
_geom_angle
C3 O1 H1 105(2)
C17 O2 H2 109.5
C2 C1 H1A 118.7
C2 C1 C10 122.7(2)
C10 C1 H1A 118.7
C1 C2 H2A 120.0
C1 C2 C3 119.9(2)
C3 C2 H2A 120.0
O1 C3 C2 119.0(2)
O1 C3 C4 122.4(2)
C2 C3 C4 118.6(2)
C3 C4 H4 119.2
C3 C4 C5 121.6(2)
C5 C4 H4 119.2
C4 C5 C6 117.75(18)
C4 C5 C10 120.28(18)
C10 C5 C6 121.96(19)
C5 C6 H6A 108.8
C5 C6 H6B 108.8
C5 C6 C7 113.79(18)
H6A C6 H6B 107.7
C7 C6 H6A 108.8
C7 C6 H6B 108.8
C6 C7 H7A 109.6
C6 C7 H7B 109.6
C6 C7 C8 110.47(18)
H7A C7 H7B 108.1
C8 C7 H7A 109.6
C8 C7 H7B 109.6
C7 C8 H8 108.9
C7 C8 C9 108.47(18)
C9 C8 H8 108.9
C14 C8 C7 112.67(16)
C14 C8 H8 108.9
C14 C8 C9 108.97(16)
C8 C9 H9 106.5
C10 C9 C8 110.85(16)
C10 C9 H9 106.5
C10 C9 C11 114.49(16)
C11 C9 C8 111.49(17)
C11 C9 H9 106.5
C1 C10 C5 116.9(2)
C1 C10 C9 122.15(18)
C5 C10 C9 120.90(17)
C9 C11 H11A 109.0
C9 C11 H11B 109.0
H11A C11 H11B 107.8
C12 C11 C9 113.00(18)
C12 C11 H11A 109.0
C12 C11 H11B 109.0
C11 C12 H12A 109.4
C11 C12 H12B 109.4
H12A C12 H12B 108.0
C13 C12 C11 111.16(17)
C13 C12 H12A 109.4
C13 C12 H12B 109.4
C12 C13 C14 107.95(18)
C12 C13 C17 116.23(19)
C17 C13 C14 98.86(16)
C18 C13 C12 110.45(19)
C18 C13 C14 113.21(18)
C18 C13 C17 109.7(2)
C8 C14 C13 113.00(16)
C8 C14 H14 106.9
C8 C14 C15 118.64(19)
C13 C14 H14 106.9
C15 C14 C13 103.93(19)
C15 C14 H14 106.9
C14 C15 H15A 111.0
C14 C15 H15B 111.0
C14 C15 C16 103.7(2)
H15A C15 H15B 109.0
C16 C15 H15A 111.0
C16 C15 H15B 111.0
C15 C16 H16A 110.5
C15 C16 H16B 110.5
C15 C16 C17 106.0(2)
H16A C16 H16B 108.7
C17 C16 H16A 110.5
C17 C16 H16B 110.5
O2 C17 C13 111.70(19)
O2 C17 C16 113.1(2)
O2 C17 H17 109.5
C13 C17 C16 103.4(2)
C13 C17 H17 109.5
C16 C17 H17 109.5
C13 C18 H18A 109.5
C13 C18 H18B 109.5
C13 C18 H18C 109.5
H18A C18 H18B 109.5
H18A C18 H18C 109.5
H18B C18 H18C 109.5
C27 N1 C28 117.0(2)
C30 N2 H2B 121(2)
C30 N2 H2C 119.0(19)
H2B N2 H2C 119(3)
C26 C25 C30 119.2(2)
C29 C25 C26 118.3(2)
C29 C25 C30 122.4(2)
C25 C26 H26 120.8
C27 C26 C25 118.3(3)
C27 C26 H26 120.8
N1 C27 C26 124.0(3)
N1 C27 H27 118.0
C26 C27 H27 118.0
N1 C28 H28 118.5
N1 C28 C29 123.1(3)
C29 C28 H28 118.5
C25 C29 C28 119.2(3)
C25 C29 H29 120.4
C28 C29 H29 120.4
O5 C30 N2 123.2(2)
O5 C30 C25 120.2(2)
N2 C30 C25 116.6(2)
C22 N3 C21 116.8(2)
C24 N4 H4A 115(2)
C24 N4 H4B 122(2)
H4A N4 H4B 121(3)
C20 C19 C24 120.2(2)
C23 C19 C20 117.8(2)
C23 C19 C24 121.9(2)
C19 C20 H20 120.6
C21 C20 C19 118.9(2)
C21 C20 H20 120.6
N3 C21 C20 124.1(3)
N3 C21 H21 118.0
C20 C21 H21 118.0
N3 C22 H22 118.2
N3 C22 C23 123.7(2)
C23 C22 H22 118.2
C19 C23 C22 118.7(2)
C19 C23 H23 120.6
C22 C23 H23 120.6
O6 C24 N4 123.4(2)
O6 C24 C19 119.8(2)
N4 C24 C19 116.8(2)
C3' O1' H1' 109.5
C17' O2' H2' 111(3)
C2' C1' H1'A 118.6
C2' C1' C10' 122.8(2)
C10' C1' H1'A 118.6
C1' C2' H2'A 120.1
C1' C2' C3' 119.7(2)
C3' C2' H2'A 120.1
O1' C3' C2' 118.3(2)
O1' C3' C4' 122.9(2)
C4' C3' C2' 118.7(2)
C3' C4' H4' 119.2
C3' C4' C5' 121.64(19)
C5' C4' H4' 119.2
C4' C5' C6' 118.49(18)
C4' C5' C10' 120.19(18)
C10' C5' C6' 121.32(19)
C5' C6' H6'A 108.8
C5' C6' H6'B 108.8
H6'A C6' H6'B 107.7
C7' C6' C5' 113.59(18)
C7' C6' H6'A 108.8
C7' C6' H6'B 108.8
C6' C7' H7'A 109.5
C6' C7' H7'B 109.5
C6' C7' C8' 110.66(18)
H7'A C7' H7'B 108.1
C8' C7' H7'A 109.5
C8' C7' H7'B 109.5
C7' C8' H8' 108.9
C7' C8' C9' 108.98(17)
C9' C8' H8' 108.9
C14' C8' C7' 112.82(17)
C14' C8' H8' 108.9
C14' C8' C9' 108.19(16)
C8' C9' H9' 105.7
C10' C9' C8' 112.26(16)
C10' C9' H9' 105.7
C10' C9' C11' 115.22(19)
C11' C9' C8' 111.50(18)
C11' C9' H9' 105.7
C1' C10' C5' 116.8(2)
C1' C10' C9' 121.76(19)
C5' C10' C9' 121.14(18)
C9' C11' H11C 109.2
C9' C11' H11D 109.2
H11C C11' H11D 107.9
C12' C11' C9' 111.9(2)
C12' C11' H11C 109.2
C12' C11' H11D 109.2
C11' C12' H12C 109.2
C11' C12' H12D 109.2
H12C C12' H12D 107.9
C13' C12' C11' 111.85(19)
C13' C12' H12C 109.2
C13' C12' H12D 109.2
C12' C13' C14' 108.30(18)
C12' C13' C17' 115.52(19)
C17' C13' C14' 98.48(17)
C18' C13' C12' 110.4(2)
C18' C13' C14' 113.74(18)
C18' C13' C17' 110.0(2)
C8' C14' C13' 113.66(17)
C8' C14' H14' 106.4
C8' C14' C15' 119.81(19)
C13' C14' H14' 106.4
C15' C14' C13' 103.42(18)
C15' C14' H14' 106.4
C14' C15' H15C 111.1
C14' C15' H15D 111.1
C14' C15' C16' 103.2(2)
H15C C15' H15D 109.1
C16' C15' H15C 111.1
C16' C15' H15D 111.1
C15' C16' H16C 110.5
C15' C16' H16D 110.5
H16C C16' H16D 108.7
C17' C16' C15' 106.1(2)
C17' C16' H16C 110.5
C17' C16' H16D 110.5
O2' C17' C13' 115.1(2)
O2' C17' C16' 114.8(2)
O2' C17' H17' 107.5
C13' C17' C16' 104.01(19)
C13' C17' H17' 107.5
C16' C17' H17' 107.5
C13' C18' H18D 109.5
C13' C18' H18E 109.5
C13' C18' H18F 109.5
H18D C18' H18E 109.5
H18D C18' H18F 109.5
H18E C18' H18F 109.5

loop_
_geom_bond_atom_site_label_1
_geom_bond_atom_site_label_2
_geom_bond_distance
O1 H1 0.85(4)
O1 C3 1.366(3)
O2 H2 0.8200
O2 C17 1.430(3)
C1 H1A 0.9300
C1 C2 1.378(4)
C1 C10 1.396(3)
C2 H2A 0.9300
C2 C3 1.383(3)
C3 C4 1.385(3)
C4 H4 0.9300
C4 C5 1.388(3)
C5 C6 1.513(3)
C5 C10 1.402(3)
C6 H6A 0.9700
C6 H6B 0.9700
C6 C7 1.516(3)
C7 H7A 0.9700
C7 H7B 0.9700
C7 C8 1.526(3)
C8 H8 0.9800
C8 C9 1.541(3)
C8 C14 1.514(3)
C9 H9 0.9800
C9 C10 1.523(3)
C9 C11 1.535(3)
C11 H11A 0.9700
C11 H11B 0.9700
C11 C12 1.531(3)
C12 H12A 0.9700
C12 H12B 0.9700
C12 C13 1.527(3)
C13 C14 1.539(3)
C13 C17 1.531(3)
C13 C18 1.523(3)
C14 H14 0.9800
C14 C15 1.535(3)
C15 H15A 0.9700
C15 H15B 0.9700
C15 C16 1.541(4)
C16 H16A 0.9700
C16 H16B 0.9700
C16 C17 1.545(4)
C17 H17 0.9800
C18 H18A 0.9600
C18 H18B 0.9600
C18 H18C 0.9600
O5 C30 1.219(3)
N1 C27 1.329(4)
N1 C28 1.333(4)
N2 C30 1.321(3)
N2 H2B 0.92(4)
N2 H2C 0.95(3)
C25 C26 1.384(4)
C25 C29 1.378(4)
C25 C30 1.508(3)
C26 H26 0.9300
C26 C27 1.379(4)
C27 H27 0.9300
C28 H28 0.9300
C28 C29 1.382(4)
C29 H29 0.9300
O6 C24 1.216(3)
N3 C21 1.329(4)
N3 C22 1.324(4)
N4 C24 1.318(3)
N4 H4A 0.85(4)
N4 H4B 0.89(3)
C19 C20 1.387(4)
C19 C23 1.381(3)
C19 C24 1.504(3)
C20 H20 0.9300
C20 C21 1.366(4)
C21 H21 0.9300
C22 H22 0.9300
C22 C23 1.384(4)
C23 H23 0.9300
O1' H1' 0.8200
O1' C3' 1.370(3)
O2' H2' 0.84(4)
O2' C17' 1.426(3)
C1' H1'A 0.9300
C1' C2' 1.375(4)
C1' C10' 1.400(3)
C2' H2'A 0.9300
C2' C3' 1.387(3)
C3' C4' 1.381(3)
C4' H4' 0.9300
C4' C5' 1.390(3)
C5' C6' 1.514(3)
C5' C10' 1.403(3)
C6' H6'A 0.9700
C6' H6'B 0.9700
C6' C7' 1.513(3)
C7' H7'A 0.9700
C7' H7'B 0.9700
C7' C8' 1.529(3)
C8' H8' 0.9800
C8' C9' 1.541(3)
C8' C14' 1.520(3)
C9' H9' 0.9800
C9' C10' 1.523(3)
C9' C11' 1.537(3)
C11' H11C 0.9700
C11' H11D 0.9700
C11' C12' 1.533(4)
C12' H12C 0.9700
C12' H12D 0.9700
C12' C13' 1.523(3)
C13' C14' 1.541(3)
C13' C17' 1.535(3)
C13' C18' 1.522(3)
C14' H14' 0.9800
C14' C15' 1.533(3)
C15' H15C 0.9700
C15' H15D 0.9700
C15' C16' 1.546(4)
C16' H16C 0.9700
C16' H16D 0.9700
C16' C17' 1.535(4)
C17' H17' 0.9800
C18' H18D 0.9600
C18' H18E 0.9600
C18' H18F 0.9600

loop_
_geom_torsion_atom_site_label_1
_geom_torsion_atom_site_label_2
_geom_torsion_atom_site_label_3
_geom_torsion_atom_site_label_4
_geom_torsion
O1 C3 C4 C5 178.6(2)
C1 C2 C3 O1 -179.1(2)
C1 C2 C3 C4 0.7(4)
C2 C1 C10 C5 -0.4(4)
C2 C1 C10 C9 176.7(2)
C2 C3 C4 C5 -1.3(3)
C3 C4 C5 C6 -179.3(2)
C3 C4 C5 C10 1.1(3)
C4 C5 C6 C7 167.9(2)
C4 C5 C10 C1 -0.2(3)
C4 C5 C10 C9 -177.31(19)
C5 C6 C7 C8 43.5(3)
C6 C5 C10 C1 -179.9(2)
C6 C5 C10 C9 3.0(3)
C6 C7 C8 C9 -65.7(2)
C6 C7 C8 C14 173.54(19)
C7 C8 C9 C10 54.8(2)
C7 C8 C9 C11 -176.37(18)
C7 C8 C14 C13 179.79(19)
C7 C8 C14 C15 -58.2(3)
C8 C9 C10 C1 158.4(2)
C8 C9 C10 C5 -24.6(3)
C8 C9 C11 C12 52.3(2)
C8 C14 C15 C16 -158.3(2)
C9 C8 C14 C13 59.4(2)
C9 C8 C14 C15 -178.7(2)
C9 C11 C12 C13 -54.3(3)
C10 C1 C2 C3 0.1(4)
C10 C5 C6 C7 -12.4(3)
C10 C9 C11 C12 179.17(18)
C11 C9 C10 C1 31.3(3)
C11 C9 C10 C5 -151.78(19)
C11 C12 C13 C14 56.4(2)
C11 C12 C13 C17 166.25(19)
C11 C12 C13 C18 -67.9(2)
C12 C13 C14 C8 -61.0(2)
C12 C13 C14 C15 169.13(19)
C12 C13 C17 O2 78.1(3)
C12 C13 C17 C16 -160.0(2)
C13 C14 C15 C16 -31.9(3)
C14 C8 C9 C10 177.83(16)
C14 C8 C9 C11 -53.4(2)
C14 C13 C17 O2 -166.8(2)
C14 C13 C17 C16 -44.9(3)
C14 C15 C16 C17 3.4(3)
C15 C16 C17 O2 147.3(3)
C15 C16 C17 C13 26.3(3)
C17 C13 C14 C8 177.67(19)
C17 C13 C14 C15 47.7(2)
C18 C13 C14 C8 61.6(3)
C18 C13 C14 C15 -68.3(2)
C18 C13 C17 O2 -48.1(3)
C18 C13 C17 C16 73.8(3)
N1 C28 C29 C25 -3.1(5)
C25 C26 C27 N1 -2.9(5)
C26 C25 C29 C28 1.1(4)
C26 C25 C30 O5 -50.3(4)
C26 C25 C30 N2 129.9(3)
C27 N1 C28 C29 2.1(5)
C28 N1 C27 C26 1.0(5)
C29 C25 C26 C27 1.7(4)
C29 C25 C30 O5 127.0(3)
C29 C25 C30 N2 -52.8(4)
C30 C25 C26 C27 179.2(2)
C30 C25 C29 C28 -176.3(3)
N3 C22 C23 C19 2.0(4)
C19 C20 C21 N3 2.9(5)
C20 C19 C23 C22 -1.9(4)
C20 C19 C24 O6 51.1(4)
C20 C19 C24 N4 -129.6(3)
C21 N3 C22 C23 0.4(4)
C22 N3 C21 C20 -2.9(5)
C23 C19 C20 C21 -0.3(4)
C23 C19 C24 O6 -124.4(3)
C23 C19 C24 N4 54.8(3)
C24 C19 C20 C21 -176.0(3)
C24 C19 C23 C22 173.7(2)
O1' C3' C4' C5' 174.4(2)
C1' C2' C3' O1' -175.3(3)
C1' C2' C3' C4' 3.0(4)
C2' C1' C10' C5' -2.2(4)
C2' C1' C10' C9' 171.7(2)
C2' C3' C4' C5' -3.8(3)
C3' C4' C5' C6' -178.2(2)
C3' C4' C5' C10' 1.6(3)
C4' C5' C6' C7' 160.6(2)
C4' C5' C10' C1' 1.4(3)
C4' C5' C10' C9' -172.5(2)
C5' C6' C7' C8' 47.4(3)
C6' C5' C10' C1' -178.9(2)
C6' C5' C10' C9' 7.2(3)
C6' C7' C8' C9' -64.0(2)
C6' C7' C8' C14' 175.81(18)
C7' C8' C9' C10' 50.7(2)
C7' C8' C9' C11' -178.2(2)
C7' C8' C14' C13' 179.46(18)
C7' C8' C14' C15' -57.6(3)
C8' C9' C10' C1' 162.9(2)
C8' C9' C10' C5' -23.5(3)
C8' C9' C11' C12' 54.7(3)
C8' C14' C15' C16' -162.9(2)
C9' C8' C14' C13' 58.8(2)
C9' C8' C14' C15' -178.3(2)
C9' C11' C12' C13' -55.0(3)
C10' C1' C2' C3' 0.0(4)
C10' C5' C6' C7' -19.1(3)
C10' C9' C11' C12' -175.8(2)
C11' C9' C10' C1' 33.9(3)
C11' C9' C10' C5' -152.5(2)
C11' C12' C13' C14' 55.1(3)
C11' C12' C13' C17' 164.4(2)
C11' C12' C13' C18' -70.0(3)
C12' C13' C14' C8' -59.0(2)
C12' C13' C14' C15' 169.5(2)
C12' C13' C17' O2' 74.6(3)
C12' C13' C17' C16' -158.9(2)
C13' C14' C15' C16' -35.1(3)
C14' C8' C9' C10' 173.76(17)
C14' C8' C9' C11' -55.2(2)
C14' C13' C17' O2' -170.4(2)
C14' C13' C17' C16' -43.9(2)
C14' C15' C16' C17' 7.2(3)
C15' C16' C17' O2' 150.0(3)
C15' C16' C17' C13' 23.4(3)
C17' C13' C14' C8' -179.49(17)
C17' C13' C14' C15' 49.0(2)
C18' C13' C14' C8' 64.2(3)
C18' C13' C14' C15' -67.3(3)
C18' C13' C17' O2' -51.2(3)
C18' C13' C17' C16' 75.3(3)
